data_2019585
loop_
_publ_author_name
'Zhang, Zhi-Hui'
'Wang, Jin-Long'
'Gao, Ning'
'He, Ming-Yang'

_publ_section_title
;
 A 16-connected three-dimensional hydrogen-bonding network in
 tetrakis(4-aminopyridinium) perylene-3,4,9,10-tetracarboxylate
 octahydrate
;
_journal_coeditor_code YF3064
_journal_issue 7
_journal_name_full 'Acta Crystallographica Section C'
_journal_page_first 668
_journal_page_last 671
_journal_paper_doi 10.1107/S2053229614012947
_journal_volume 70
_journal_year 2014
_chemical_formula_iupac '4C5 H7 N2 + , C24 H8 O8 4- , 8H2 O'
_chemical_formula_moiety '4(C5 H7 N2 +), C24 H8 O8 4-, 8(H2 O)'
_chemical_formula_sum 'C44 H52 N8 O16'
_chemical_formula_weight 948.94
_chemical_name_systematic
;
Tetrakis(4-aminopyridinium) perylene-3,4,9,10-tetracarboxylate octahydrate
;
_space_group_IT_number 15
_symmetry_cell_setting monoclinic
_symmetry_space_group_name_Hall '-C 2yc'
_symmetry_space_group_name_H-M 'C 1 2/c 1'
_atom_sites_solution_hydrogens geom
_atom_sites_solution_primary direct
_atom_sites_solution_secondary difmap
_audit_creation_method SHELXL97
_cell_angle_alpha 90.00
_cell_angle_beta 114.097(6)
_cell_angle_gamma 90.00
_cell_formula_units_Z 4
_cell_length_a 17.771(3)
_cell_length_b 19.703(3)
_cell_length_c 14.210(3)
_cell_measurement_reflns_used 1793
_cell_measurement_temperature 296(2)
_cell_measurement_theta_max 25.849
_cell_measurement_theta_min 2.498
_cell_volume 4541.9(14)
_computing_cell_refinement 'APEX2 and SAINT (Bruker, 2007)'
_computing_data_collection 'APEX2 (Bruker, 2007)'
_computing_data_reduction 'SAINT (Bruker, 2007)'
_computing_molecular_graphics
;
SHELXTL (Sheldrick, 2008) and DIAMOND (Brandenburg, 2005)
;
_computing_publication_material 'SHELXTL (Sheldrick, 2008)'
_computing_structure_refinement 'SHELXTL (Sheldrick, 2008)'
_computing_structure_solution 'SHELXTL (Sheldrick, 2008)'
_diffrn_ambient_temperature 296(2)
_diffrn_measured_fraction_theta_full 0.996
_diffrn_measured_fraction_theta_max 0.996
_diffrn_measurement_device_type 'Bruker APEXII CCD area-detector'
_diffrn_measurement_method '\f and \w'
_diffrn_radiation_monochromator graphite
_diffrn_radiation_source 'fine-focus sealed tube'
_diffrn_radiation_type MoK\a
_diffrn_radiation_wavelength 0.71073
_diffrn_reflns_av_R_equivalents 0.0958
_diffrn_reflns_av_sigmaI/netI 0.1090
_diffrn_reflns_limit_h_max 18
_diffrn_reflns_limit_h_min -22
_diffrn_reflns_limit_k_max 24
_diffrn_reflns_limit_k_min -24
_diffrn_reflns_limit_l_max 17
_diffrn_reflns_limit_l_min -17
_diffrn_reflns_number 14116
_diffrn_reflns_theta_full 26.50
_diffrn_reflns_theta_max 26.50
_diffrn_reflns_theta_min 1.63
_exptl_absorpt_coefficient_mu 0.107
_exptl_absorpt_correction_T_max 0.7459.
_exptl_absorpt_correction_T_min 0.6117
_exptl_absorpt_correction_type multi-scan
_exptl_absorpt_process_details '(SADABS; Sheldrick, 2003)'
_exptl_crystal_colour red
_exptl_crystal_density_diffrn 1.388
_exptl_crystal_density_method 'not measured'
_exptl_crystal_description block
_exptl_crystal_F_000 2000
_exptl_crystal_size_max 0.25
_exptl_crystal_size_mid 0.20
_exptl_crystal_size_min 0.18
_refine_diff_density_max 0.334
_refine_diff_density_min -0.278
_refine_ls_extinction_method none
_refine_ls_goodness_of_fit_ref 1.041
_refine_ls_hydrogen_treatment constr
_refine_ls_matrix_type full
_refine_ls_number_parameters 309
_refine_ls_number_reflns 4696
_refine_ls_number_restraints 0
_refine_ls_restrained_S_all 1.041
_refine_ls_R_factor_all 0.1445
_refine_ls_R_factor_gt 0.0613
_refine_ls_shift/su_max 0.000
_refine_ls_shift/su_mean 0.000
_refine_ls_structure_factor_coef Fsqd
_refine_ls_weighting_details 'calc w = 1/[\s^2^(Fo^2^)+(0.0407P)^2^+0.0010P] where P=(Fo^2^+2Fc^2^)/3'
_refine_ls_weighting_scheme calc
_refine_ls_wR_factor_gt 0.1143
_refine_ls_wR_factor_ref 0.1373
_reflns_number_gt 2381
_reflns_number_total 4696
_reflns_threshold_expression I>2\s(I)
_cod_data_source_file yf3064sup1.cif
_cod_data_source_block I
_cod_depositor_comments 'Adding full bibliography for 2019585.cif.'
_cod_original_cell_volume 4541.8(14)
_cod_original_sg_symbol_H-M 'C 2/c'
_cod_database_code 2019585
_cod_database_fobs_code 2019585

loop_
_symmetry_equiv_pos_as_xyz
'x, y, z'
'-x, y, -z+1/2'
'x+1/2, y+1/2, z'
'-x+1/2, y+1/2, -z+1/2'
'-x, -y, -z'
'x, -y, z-1/2'
'-x+1/2, -y+1/2, -z'
'x+1/2, -y+1/2, z-1/2'

loop_
_atom_site_type_symbol
_atom_site_label
_atom_site_fract_x
_atom_site_fract_y
_atom_site_fract_z
_atom_site_U_iso_or_equiv
_atom_site_adp_type
_atom_site_calc_flag
_atom_site_refinement_flags
_atom_site_occupancy
_atom_site_symmetry_multiplicity
C C1 0.9710(2) 0.32278(13) 0.6368(2) 0.0290(7) Uani d . 1 1
C C2 0.96368(16) 0.39818(12) 0.6530(2) 0.0232(6) Uani d . 1 1
C C3 1.0000 0.43261(17) 0.7500 0.0215(8) Uani d S 1 2
C C4 1.0000 0.50553(16) 0.7500 0.0196(8) Uani d S 1 2
C C5 0.96691(15) 0.54217(12) 0.65490(19) 0.0206(6) Uani d . 1 1
C C6 0.92824(16) 0.50641(12) 0.5652(2) 0.0286(7) Uani d . 1 1
H H6 0.9025 0.5297 0.5034 0.034 Uiso calc R 1 1
C C7 0.92681(17) 0.43610(12) 0.5651(2) 0.0289(7) Uani d . 1 1
H H7 0.8997 0.4137 0.5027 0.035 Uiso calc R 1 1
C C8 0.97470(15) 0.61650(12) 0.65513(19) 0.0219(6) Uani d . 1 1
C C9 1.0000 0.65332(17) 0.7500 0.0202(8) Uani d S 1 2
C C10 1.0000 0.72572(17) 0.7500 0.0212(9) Uani d S 1 2
C C11 0.97895(16) 0.75952(12) 0.65388(19) 0.0234(6) Uani d . 1 1
C C12 0.96146(17) 0.72232(12) 0.5663(2) 0.0301(7) Uani d . 1 1
H H12 0.9516 0.7448 0.5048 0.036 Uiso calc R 1 1
C C13 0.95803(17) 0.65224(12) 0.5662(2) 0.0286(7) Uani d . 1 1
H H13 0.9441 0.6289 0.5045 0.034 Uiso calc R 1 1
C C14 0.96652(19) 0.83524(13) 0.6386(2) 0.0293(7) Uani d . 1 1
C C15 0.1790(2) 0.55143(19) 0.7441(3) 0.0503(9) Uani d . 1 1
H H15 0.1430 0.5465 0.6753 0.060 Uiso calc R 1 1
C C16 0.19905(19) 0.61441(18) 0.7813(3) 0.0504(9) Uani d . 1 1
H H16 0.1781 0.6523 0.7397 0.061 Uiso calc R 1 1
C C17 0.2536(2) 0.62123(17) 0.8870(3) 0.0531(9) Uani d . 1 1
C C18 0.2828(2) 0.56314(17) 0.9438(3) 0.0565(10) Uani d . 1 1
H H18 0.3188 0.5664 1.0129 0.068 Uiso calc R 1 1
C C19 0.2593(2) 0.5000(2) 0.8992(3) 0.0680(11) Uani d . 1 1
H H19 0.2797 0.4612 0.9386 0.082 Uiso calc R 1 1
C C20 0.0109(2) 0.05439(16) 0.6115(3) 0.0508(9) Uani d . 1 1
H H20 -0.0345 0.0513 0.5487 0.061 Uiso calc R 1 1
C C21 0.0386(2) 0.11590(15) 0.6509(2) 0.0435(8) Uani d . 1 1
H H21 0.0124 0.1547 0.6153 0.052 Uiso calc R 1 1
C C22 0.10709(19) 0.12177(14) 0.7457(2) 0.0356(7) Uani d . 1 1
C C23 0.1449(2) 0.06081(14) 0.7944(2) 0.0419(8) Uani d . 1 1
H H23 0.1911 0.0622 0.8567 0.050 Uiso calc R 1 1
C C24 0.1139(2) 0.00069(16) 0.7508(3) 0.0503(9) Uani d . 1 1
H H24 0.1392 -0.0392 0.7836 0.060 Uiso calc R 1 1
N N1 0.20815(18) 0.49415(15) 0.8013(3) 0.0610(8) Uani d . 1 1
H H1 0.1980 0.4516 0.7763 0.092 Uiso d R 1 1
N N2 0.27533(19) 0.68099(14) 0.9274(2) 0.0746(10) Uani d . 1 1
H H2A 0.3087 0.6849 0.9911 0.089 Uiso calc R 1 1
H H2B 0.2563 0.7167 0.8904 0.089 Uiso calc R 1 1
N N3 0.04715(19) -0.00305(13) 0.6604(2) 0.0522(8) Uani d . 1 1
H H3 0.0282 -0.0448 0.6370 0.078 Uiso d R 1 1
N N4 0.13400(16) 0.18156(11) 0.7888(2) 0.0492(7) Uani d . 1 1
H H4A 0.1094 0.2181 0.7587 0.059 Uiso calc R 1 1
H H4B 0.1761 0.1839 0.8470 0.059 Uiso calc R 1 1
O O1 0.90681(12) 0.29259(9) 0.57955(15) 0.0388(5) Uani d . 1 1
O O2 1.04202(12) 0.29812(9) 0.67590(14) 0.0344(5) Uani d . 1 1
O O3 1.00914(13) 0.86639(9) 0.60088(15) 0.0409(5) Uani d . 1 1
O O4 0.91029(13) 0.86101(9) 0.65815(15) 0.0400(5) Uani d . 1 1
O O5 0.79773(13) 0.79637(11) 0.71060(18) 0.0617(7) Uani d . 1 1
H H5A 0.8121 0.7884 0.7722 0.093 Uiso d R 1 1
H H5B 0.8304 0.8111 0.6882 0.093 Uiso d R 1 1
O O6 0.74939(13) 0.34649(10) 0.50149(18) 0.0602(7) Uani d . 1 1
H H6A 0.7164 0.3314 0.5231 0.090 Uiso d R 1 1
H H6B 0.7966 0.3318 0.5224 0.090 Uiso d R 1 1
O O7 0.86557(14) 0.20037(11) 0.42567(18) 0.0667(7) Uani d . 1 1
H H7A 0.9034 0.1786 0.4215 0.100 Uiso d R 1 1
H H7B 0.8745 0.2329 0.4648 0.100 Uiso d R 1 1
O O8 0.16710(13) 0.38081(10) 0.69289(17) 0.0580(7) Uani d . 1 1
H H8A 0.1287 0.3583 0.6943 0.087 Uiso d R 1 1
H H8B 0.2031 0.3634 0.6788 0.087 Uiso d R 1 1

loop_
_atom_site_aniso_label
_atom_site_aniso_U_11
_atom_site_aniso_U_22
_atom_site_aniso_U_33
_atom_site_aniso_U_12
_atom_site_aniso_U_13
_atom_site_aniso_U_23
C1 0.046(2) 0.0192(15) 0.0270(16) -0.0003(15) 0.0207(15) 0.0008(13)
C2 0.0262(17) 0.0153(14) 0.0288(16) -0.0006(12) 0.0119(13) -0.0040(12)
C3 0.024(2) 0.018(2) 0.024(2) 0.000 0.0112(17) 0.000
C4 0.019(2) 0.0154(19) 0.026(2) 0.000 0.0111(17) 0.000
C5 0.0233(16) 0.0158(13) 0.0231(15) 0.0024(11) 0.0099(12) -0.0005(11)
C6 0.0386(18) 0.0210(15) 0.0221(15) 0.0008(13) 0.0081(13) 0.0026(12)
C7 0.0395(18) 0.0205(15) 0.0222(15) -0.0006(13) 0.0080(13) -0.0033(12)
C8 0.0248(16) 0.0194(14) 0.0216(15) 0.0006(12) 0.0095(12) 0.0009(11)
C9 0.022(2) 0.020(2) 0.019(2) 0.000 0.0079(17) 0.000
C10 0.025(2) 0.018(2) 0.022(2) 0.000 0.0117(18) 0.000
C11 0.0282(17) 0.0157(14) 0.0247(15) -0.0017(12) 0.0092(13) 0.0012(12)
C12 0.045(2) 0.0219(15) 0.0230(15) 0.0009(13) 0.0141(14) 0.0043(12)
C13 0.0449(19) 0.0201(15) 0.0203(15) -0.0013(13) 0.0129(13) -0.0024(12)
C14 0.046(2) 0.0183(15) 0.0173(15) -0.0007(14) 0.0059(14) -0.0015(12)
C15 0.043(2) 0.063(2) 0.043(2) 0.0052(19) 0.0156(17) 0.0030(19)
C16 0.037(2) 0.059(2) 0.050(2) -0.0034(17) 0.0137(18) -0.0041(18)
C17 0.045(2) 0.049(2) 0.063(3) -0.0059(18) 0.0190(19) 0.000(2)
C18 0.061(3) 0.049(2) 0.043(2) -0.0147(19) 0.0050(18) -0.0026(18)
C19 0.059(3) 0.079(3) 0.059(3) 0.001(2) 0.018(2) 0.013(2)
C20 0.061(3) 0.044(2) 0.049(2) -0.0063(19) 0.0248(18) -0.0028(18)
C21 0.055(2) 0.0307(18) 0.045(2) -0.0007(16) 0.0208(18) 0.0023(15)
C22 0.047(2) 0.0264(17) 0.042(2) -0.0002(14) 0.0275(17) 0.0002(14)
C23 0.055(2) 0.0241(17) 0.051(2) 0.0057(15) 0.0261(17) 0.0061(15)
C24 0.071(3) 0.033(2) 0.060(3) 0.0059(18) 0.040(2) 0.0086(17)
N1 0.054(2) 0.062(2) 0.075(2) -0.0158(16) 0.0331(18) -0.0170(18)
N2 0.087(3) 0.050(2) 0.070(2) -0.0023(18) 0.0148(19) -0.0086(17)
N3 0.079(2) 0.0310(16) 0.064(2) -0.0195(16) 0.0467(18) -0.0145(15)
N4 0.063(2) 0.0238(14) 0.0520(18) 0.0036(13) 0.0143(14) -0.0024(13)
O1 0.0424(13) 0.0225(11) 0.0444(13) -0.0087(10) 0.0105(10) -0.0101(10)
O2 0.0394(13) 0.0221(11) 0.0401(12) 0.0072(9) 0.0146(10) 0.0002(9)
O3 0.0702(16) 0.0190(10) 0.0424(13) -0.0064(10) 0.0321(12) 0.0021(9)
O4 0.0482(14) 0.0295(12) 0.0433(13) 0.0111(10) 0.0196(11) 0.0029(10)
O5 0.0542(16) 0.0649(16) 0.0703(17) -0.0008(12) 0.0297(13) 0.0008(13)
O6 0.0433(15) 0.0573(15) 0.0714(17) -0.0034(12) 0.0145(13) 0.0078(13)
O7 0.0576(16) 0.0742(17) 0.0740(18) -0.0203(13) 0.0328(13) -0.0405(14)
O8 0.0482(15) 0.0538(15) 0.0726(17) -0.0064(12) 0.0253(12) -0.0186(13)

loop_
_atom_type_symbol
_atom_type_description
_atom_type_scat_dispersion_real
_atom_type_scat_dispersion_imag
_atom_type_scat_source
C C 0.0033 0.0016 'International Tables Vol C Tables 4.2.6.8 and 6.1.1.4'
H H 0.0000 0.0000 'International Tables Vol C Tables 4.2.6.8 and 6.1.1.4'
N N 0.0061 0.0033 'International Tables Vol C Tables 4.2.6.8 and 6.1.1.4'
O O 0.0106 0.0060 'International Tables Vol C Tables 4.2.6.8 and 6.1.1.4'

loop_
_geom_angle_atom_site_label_1
_geom_angle_atom_site_label_2
_geom_angle_atom_site_label_3
_geom_angle_site_symmetry_1
_geom_angle_site_symmetry_3
_geom_angle
O1 C1 O2 . . 126.3(2)
O1 C1 C2 . . 117.0(3)
O2 C1 C2 . . 116.5(3)
C7 C2 C3 . . 118.6(2)
C7 C2 C1 . . 115.7(2)
C3 C2 C1 . . 125.3(2)
C2 C3 C2 . 2_756 123.4(3)
C2 C3 C4 . . 118.28(16)
C2 C3 C4 2_756 . 118.28(16)
C5 C4 C5 2_756 . 119.3(3)
C5 C4 C3 2_756 . 120.33(15)
C5 C4 C3 . . 120.33(15)
C6 C5 C4 . . 118.4(2)
C6 C5 C8 . . 121.7(2)
C4 C5 C8 . . 119.9(2)
C5 C6 C7 . . 121.2(2)
C5 C6 H6 . . 119.4
C7 C6 H6 . . 119.4
C2 C7 C6 . . 122.8(3)
C2 C7 H7 . . 118.6
C6 C7 H7 . . 118.6
C13 C8 C9 . . 118.3(2)
C13 C8 C5 . . 121.7(2)
C9 C8 C5 . . 120.0(2)
C10 C9 C8 . . 120.43(15)
C10 C9 C8 . 2_756 120.43(15)
C8 C9 C8 . 2_756 119.1(3)
C9 C10 C11 . 2_756 117.85(16)
C9 C10 C11 . . 117.85(16)
C11 C10 C11 2_756 . 124.3(3)
C12 C11 C10 . . 119.7(2)
C12 C11 C14 . . 115.7(2)
C10 C11 C14 . . 124.4(2)
C11 C12 C13 . . 122.0(2)
C11 C12 H12 . . 119.0
C13 C12 H12 . . 119.0
C8 C13 C12 . . 121.4(3)
C8 C13 H13 . . 119.3
C12 C13 H13 . . 119.3
O4 C14 O3 . . 125.0(3)
O4 C14 C11 . . 116.9(3)
O3 C14 C11 . . 117.8(3)
C16 C15 N1 . . 123.8(3)
C16 C15 H15 . . 118.1
N1 C15 H15 . . 118.1
C15 C16 C17 . . 117.5(3)
C15 C16 H16 . . 121.3
C17 C16 H16 . . 121.3
N2 C17 C18 . . 121.6(4)
N2 C17 C16 . . 120.3(3)
C18 C17 C16 . . 118.2(3)
C17 C18 C19 . . 120.7(3)
C17 C18 H18 . . 119.7
C19 C18 H18 . . 119.7
N1 C19 C18 . . 120.8(4)
N1 C19 H19 . . 119.6
C18 C19 H19 . . 119.6
C21 C20 N3 . . 121.8(3)
C21 C20 H20 . . 119.1
N3 C20 H20 . . 119.1
C20 C21 C22 . . 120.1(3)
C20 C21 H21 . . 120.0
C22 C21 H21 . . 120.0
N4 C22 C21 . . 121.7(3)
N4 C22 C23 . . 121.4(3)
C21 C22 C23 . . 116.9(3)
C24 C23 C22 . . 120.0(3)
C24 C23 H23 . . 120.0
C22 C23 H23 . . 120.0
C23 C24 N3 . . 121.5(3)
C23 C24 H24 . . 119.3
N3 C24 H24 . . 119.3
C19 N1 C15 . . 119.1(3)
C19 N1 H1 . . 116.0
C15 N1 H1 . . 124.7
C17 N2 H2A . . 120.0
C17 N2 H2B . . 120.0
H2A N2 H2B . . 120.0
C20 N3 C24 . . 119.7(3)
C20 N3 H3 . . 123.3
C24 N3 H3 . . 117.0
C22 N4 H4A . . 120.0
C22 N4 H4B . . 120.0
H4A N4 H4B . . 120.0
H5A O5 H5B . . 121.3
H6A O6 H6B . . 121.3
H7A O7 H7B . . 121.3
H8A O8 H8B . . 121.3

loop_
_geom_bond_atom_site_label_1
_geom_bond_atom_site_label_2
_geom_bond_site_symmetry_2
_geom_bond_distance
C1 O1 . 1.248(3)
C1 O2 . 1.251(3)
C1 C2 . 1.517(3)
C2 C7 . 1.371(3)
C2 C3 . 1.432(3)
C3 C2 2_756 1.432(3)
C3 C4 . 1.437(4)
C4 C5 2_756 1.430(3)
C4 C5 . 1.430(3)
C5 C6 . 1.370(3)
C5 C8 . 1.471(3)
C6 C7 . 1.386(3)
C6 H6 . 0.9300
C7 H7 . 0.9300
C8 C13 . 1.369(3)
C8 C9 . 1.432(3)
C9 C10 . 1.427(5)
C9 C8 2_756 1.432(3)
C10 C11 2_756 1.425(3)
C10 C11 . 1.425(3)
C11 C12 . 1.366(3)
C11 C14 . 1.511(3)
C12 C13 . 1.382(3)
C12 H12 . 0.9300
C13 H13 . 0.9300
C14 O4 . 1.249(3)
C14 O3 . 1.253(3)
C15 C16 . 1.339(4)
C15 N1 . 1.364(4)
C15 H15 . 0.9300
C16 C17 . 1.423(5)
C16 H16 . 0.9300
C17 N2 . 1.298(4)
C17 C18 . 1.374(4)
C18 C19 . 1.381(5)
C18 H18 . 0.9300
C19 N1 . 1.320(4)
C19 H19 . 0.9300
C20 C21 . 1.341(4)
C20 N3 . 1.347(4)
C20 H20 . 0.9300
C21 C22 . 1.404(4)
C21 H21 . 0.9300
C22 N4 . 1.324(3)
C22 C23 . 1.412(4)
C23 C24 . 1.346(4)
C23 H23 . 0.9300
C24 N3 . 1.348(4)
C24 H24 . 0.9300
N1 H1 . 0.9001
N2 H2A . 0.8600
N2 H2B . 0.8600
N3 H3 . 0.9001
N4 H4A . 0.8600
N4 H4B . 0.8600
O5 H5A . 0.8204
O5 H5B . 0.8202
O6 H6A . 0.8203
O6 H6B . 0.8202
O7 H7A . 0.8202
O7 H7B . 0.8202
O8 H8A . 0.8204
O8 H8B . 0.8200

loop_
_geom_hbond_atom_site_label_D
_geom_hbond_atom_site_label_H
_geom_hbond_atom_site_label_A
_geom_hbond_site_symmetry_A
_geom_hbond_distance_DH
_geom_hbond_distance_HA
_geom_hbond_distance_DA
_geom_hbond_angle_DHA
_geom_hbond_publ_flag
N1 H1 O8 . 0.90 1.77 2.641(4) 163 yes
N2 H2A O4 8_466 0.86 2.49 3.281(3) 153 yes
N2 H2B O5 2_656 0.86 2.08 2.936(4) 174 yes
N3 H3 O3 1_445 0.90 1.82 2.706(3) 170 yes
N4 H4A O2 1_455 0.86 2.04 2.895(3) 174 yes
N4 H4B O6 8_456 0.86 2.13 2.930(4) 154 yes
O5 H5A O7 6_566 0.82 2.00 2.791(3) 160 yes
O5 H5B O4 . 0.82 1.91 2.720(3) 167 yes
O6 H6A O7 7_656 0.82 1.98 2.797(4) 177 yes
O6 H6B O1 . 0.82 1.95 2.766(3) 176 yes
O7 H7A O3 5_766 0.82 1.93 2.742(4) 174 yes
O7 H7B O1 . 0.82 1.90 2.704(3) 167 yes
O8 H8A O2 1_455 0.82 1.88 2.686(3) 169 yes
O8 H8B O5 3_445 0.82 2.04 2.783(3) 151 yes
C18 H18 O4 8_466 0.93 2.49 3.318(4) 148 yes
C19 H19 O6 2_656 0.93 2.54 3.368(4) 148 yes

loop_
_geom_torsion_atom_site_label_1
_geom_torsion_atom_site_label_2
_geom_torsion_atom_site_label_3
_geom_torsion_atom_site_label_4
_geom_torsion_site_symmetry_1
_geom_torsion_site_symmetry_4
_geom_torsion
O1 C1 C2 C7 . . -51.5(3)
O2 C1 C2 C7 . . 123.3(3)
O1 C1 C2 C3 . . 136.0(2)
O2 C1 C2 C3 . . -49.2(3)
C7 C2 C3 C2 . 2_756 176.7(3)
C1 C2 C3 C2 . 2_756 -11.0(2)
C7 C2 C3 C4 . . -3.3(3)
C1 C2 C3 C4 . . 169.0(2)
C2 C3 C4 C5 . 2_756 177.92(17)
C2 C3 C4 C5 2_756 2_756 -2.08(17)
C2 C3 C4 C5 . . -2.08(17)
C2 C3 C4 C5 2_756 . 177.92(17)
C5 C4 C5 C6 2_756 . -173.7(3)
C3 C4 C5 C6 . . 6.3(3)
C5 C4 C5 C8 2_756 . 6.16(16)
C3 C4 C5 C8 . . -173.84(16)
C4 C5 C6 C7 . . -5.2(4)
C8 C5 C6 C7 . . 175.0(2)
C3 C2 C7 C6 . . 4.7(4)
C1 C2 C7 C6 . . -168.3(3)
C5 C6 C7 C2 . . -0.3(4)
C6 C5 C8 C13 . . -12.5(4)
C4 C5 C8 C13 . . 167.7(2)
C6 C5 C8 C9 . . 167.3(2)
C4 C5 C8 C9 . . -12.6(3)
C13 C8 C9 C10 . . 5.9(3)
C5 C8 C9 C10 . . -173.84(16)
C13 C8 C9 C8 . 2_756 -174.1(3)
C5 C8 C9 C8 . 2_756 6.16(16)
C8 C9 C10 C11 . 2_756 176.30(17)
C8 C9 C10 C11 2_756 2_756 -3.70(17)
C8 C9 C10 C11 . . -3.70(17)
C8 C9 C10 C11 2_756 . 176.30(17)
C9 C10 C11 C12 . . -1.4(3)
C11 C10 C11 C12 2_756 . 178.6(3)
C9 C10 C11 C14 . . 172.6(2)
C11 C10 C11 C14 2_756 . -7.4(2)
C10 C11 C12 C13 . . 4.4(4)
C14 C11 C12 C13 . . -170.1(3)
C9 C8 C13 C12 . . -3.1(4)
C5 C8 C13 C12 . . 176.7(2)
C11 C12 C13 C8 . . -2.1(5)
C12 C11 C14 O4 . . 113.4(3)
C10 C11 C14 O4 . . -60.9(4)
C12 C11 C14 O3 . . -61.8(4)
C10 C11 C14 O3 . . 123.9(3)
N1 C15 C16 C17 . . -0.4(5)
C15 C16 C17 N2 . . -180.0(3)
C15 C16 C17 C18 . . 0.6(5)
N2 C17 C18 C19 . . -179.7(4)
C16 C17 C18 C19 . . -0.3(5)
C17 C18 C19 N1 . . -0.2(6)
N3 C20 C21 C22 . . -0.1(5)
C20 C21 C22 N4 . . -177.2(3)
C20 C21 C22 C23 . . 1.3(5)
N4 C22 C23 C24 . . 177.2(3)
C21 C22 C23 C24 . . -1.3(4)
C22 C23 C24 N3 . . 0.2(5)
C18 C19 N1 C15 . . 0.3(5)
C16 C15 N1 C19 . . 0.0(5)
C21 C20 N3 C24 . . -1.1(5)
C23 C24 N3 C20 . . 1.0(5)
